data_7156242
loop_
_publ_author_name
'Suzuki, Shin'
'Asako, Takashi'
'Itami, Kenichiro'
'Yamaguchi, Junichiro'

_publ_section_title
;
 Modular synthesis of heptaarylindole.
;
_journal_issue 20
_journal_name_full 'Organic &amp; biomolecular chemistry'
_journal_page_first 3771
_journal_page_last 3776
_journal_paper_doi 10.1039/c8ob00993g
_journal_volume 16
_journal_year 2018
_chemical_formula_sum 'C50 H41 Cl3 F3 N O3 S'
_chemical_formula_weight 899.25
_space_group_crystal_system triclinic
_space_group_IT_number 2
_space_group_name_Hall '-P 1'
_space_group_name_H-M_alt 'P -1'
_symmetry_space_group_name_Hall '-P 1'
_symmetry_space_group_name_H-M 'P -1'
_atom_sites_solution_hydrogens geom
_audit_creation_method SHELXL-2016/6
_audit_update_record
;
2017-10-18 deposited with the CCDC.
2018-05-03 downloaded from the CCDC.
;
_cell_angle_alpha 103.099(7)
_cell_angle_beta 95.707(7)
_cell_angle_gamma 98.173(7)
_cell_formula_units_Z 2
_cell_length_a 9.7851(11)
_cell_length_b 10.7442(14)
_cell_length_c 22.106(3)
_cell_measurement_reflns_used 4655
_cell_measurement_temperature 123
_cell_measurement_theta_max 25.4
_cell_measurement_theta_min 3.0
_cell_volume 2219.6(5)
_computing_cell_refinement
;
Rigaku CrystalClear-SM Expert 2.1 b29
;
_computing_data_collection
;
Rigaku CrystalClear-SM Expert 2.1 b29
;
_computing_data_reduction
;
Rigaku CrystalClear-SM Expert 2.1 b29
;
_computing_molecular_graphics 'Yadokari-XG 2009 (Wakita Nemoto et al., 2009)'
_computing_publication_material 'Yadokari-XG 2009 (Wakita,Nemoto et al., 2009)'
_computing_structure_refinement 'SHELXL-2016/6 (Sheldrick, 2016)'
_computing_structure_solution SIR-97
_diffrn_ambient_temperature 123(2)
_diffrn_detector_area_resol_mean 5.8140
_diffrn_measured_fraction_theta_full 0.981
_diffrn_measured_fraction_theta_max 0.981
_diffrn_measurement_device_type
;
Rigaku CrystalClear-SM Expert 2.1 b29
;
_diffrn_measurement_method 'profile data from \w-scans'
_diffrn_radiation_monochromator Confocal
_diffrn_radiation_type MoK\a
_diffrn_radiation_wavelength 0.71075
_diffrn_reflns_av_R_equivalents 0.0225
_diffrn_reflns_av_unetI/netI 0.0227
_diffrn_reflns_Laue_measured_fraction_full 0.981
_diffrn_reflns_Laue_measured_fraction_max 0.981
_diffrn_reflns_limit_h_max 11
_diffrn_reflns_limit_h_min -11
_diffrn_reflns_limit_k_max 12
_diffrn_reflns_limit_k_min -12
_diffrn_reflns_limit_l_max 26
_diffrn_reflns_limit_l_min -26
_diffrn_reflns_number 20535
_diffrn_reflns_point_group_measured_fraction_full 0.981
_diffrn_reflns_point_group_measured_fraction_max 0.981
_diffrn_reflns_theta_full 24.999
_diffrn_reflns_theta_max 24.999
_diffrn_reflns_theta_min 3.044
_diffrn_source 'Rotating Anode'
_exptl_absorpt_coefficient_mu 0.310
_exptl_absorpt_correction_T_max 1.000
_exptl_absorpt_correction_T_min 0.857
_exptl_absorpt_correction_type multi-scan
_exptl_absorpt_process_details '\'Jacobson, R. (1998) Private communication\''
_exptl_crystal_colour Colorless
_exptl_crystal_density_diffrn 1.345
_exptl_crystal_description Block
_exptl_crystal_F_000 932
_exptl_crystal_size_max 0.150
_exptl_crystal_size_mid 0.150
_exptl_crystal_size_min 0.100
_refine_diff_density_max 0.904
_refine_diff_density_min -0.715
_refine_diff_density_rms 0.063
_refine_ls_extinction_method none
_refine_ls_goodness_of_fit_ref 1.053
_refine_ls_hydrogen_treatment constr
_refine_ls_matrix_type full
_refine_ls_number_parameters 619
_refine_ls_number_reflns 7672
_refine_ls_number_restraints 64
_refine_ls_restrained_S_all 1.156
_refine_ls_R_factor_all 0.0712
_refine_ls_R_factor_gt 0.0614
_refine_ls_shift/su_max 0.000
_refine_ls_shift/su_mean 0.000
_refine_ls_structure_factor_coef Fsqd
_refine_ls_weighting_details 'w=1/[\s^2^(Fo^2^)+(0.0827P)^2^+3.2370P] where P=(Fo^2^+2Fc^2^)/3'
_refine_ls_weighting_scheme calc
_refine_ls_wR_factor_gt 0.1657
_refine_ls_wR_factor_ref 0.1725
_reflns_Friedel_coverage 0.000
_reflns_number_gt 6440
_reflns_number_total 7672
_reflns_threshold_expression 'I > 2\s(I)'
_cod_data_source_file c8ob00993g2.cif
_cod_data_source_block 8I
_cod_depositor_comments
;
The following automatic conversions were performed:

'_exptl_absorpt_correction_type' value 'Multi-scan' changed to
'multi-scan' according to
/home/data/users/saulius/crontab/automatic-downloads/rss-feeds/RSC/lib/dictionaries/cif_core.dic
dictionary named 'cif_core.dic' version 2.4.2 from 2011-04-26.

Automatic conversion script
Id: cif_fix_values 4973 2017-02-22 13:04:09Z antanas 

 Adding full bibliography for 7156239--7156243.cif.
;
_cod_database_code 7156242
_shelx_shelxl_version_number 2016/6
_shelx_space_group_comment
;
The symmetry employed for this shelxl refinement is uniquely defined
by the following loop, which should always be used as a source of
symmetry information in preference to the above space-group names.
They are only intended as comments.
;
_shelx_estimated_absorpt_t_min 0.955
_shelx_estimated_absorpt_t_max 0.970

loop_
_space_group_symop_operation_xyz
'x, y, z'
'-x, -y, -z'

loop_
_atom_site_label
_atom_site_type_symbol
_atom_site_fract_x
_atom_site_fract_y
_atom_site_fract_z
_atom_site_U_iso_or_equiv
_atom_site_adp_type
_atom_site_occupancy
_atom_site_site_symmetry_order
_atom_site_calc_flag
_atom_site_refinement_flags_posn
_atom_site_refinement_flags_adp
_atom_site_refinement_flags_occupancy
_atom_site_disorder_assembly
_atom_site_disorder_group
N1 N 0.5096(2) 0.3082(2) 0.13714(10) 0.0267(5) Uani 1 1 d . . . . .
C1 C 0.5460(3) 0.3579(3) 0.08149(13) 0.0284(6) Uani 1 1 d . . . . .
H1 H 0.483261 0.418166 0.072634 0.034 Uiso 1 1 calc R U . . .
H2 H 0.536557 0.285089 0.043931 0.034 Uiso 1 1 calc R U . . .
C2 C 0.6988(3) 0.4293(3) 0.09840(12) 0.0253(6) Uani 1 1 d . . . . .
H3 H 0.762695 0.368310 0.082426 0.030 Uiso 1 1 calc R U . . .
C3 C 0.7162(3) 0.4596(3) 0.16978(12) 0.0251(6) Uani 1 1 d . . . . .
C4 C 0.8230(3) 0.5426(3) 0.21245(12) 0.0267(6) Uani 1 1 d . . . . .
C5 C 0.8085(3) 0.5645(3) 0.27662(13) 0.0308(6) Uani 1 1 d . . . . .
C6 C 0.6892(3) 0.5031(3) 0.29654(12) 0.0339(7) Uani 1 1 d D . . . .
C7 C 0.5824(3) 0.4183(3) 0.25296(13) 0.0289(6) Uani 1 1 d . . . . .
C8 C 0.6026(3) 0.3950(3) 0.19006(12) 0.0259(6) Uani 1 1 d . . . . .
S1 S 0.51180(7) 0.14949(7) 0.12852(3) 0.02613(19) Uani 1 1 d . . . . .
O1 O 0.4736(2) 0.11778(19) 0.18475(9) 0.0304(5) Uani 1 1 d . . . . .
O2 O 0.4297(2) 0.08583(19) 0.06949(9) 0.0324(5) Uani 1 1 d . . . . .
C9 C 0.6866(3) 0.1296(3) 0.12403(13) 0.0280(6) Uani 1 1 d . . . . .
C10 C 0.7751(3) 0.1402(3) 0.17857(14) 0.0332(7) Uani 1 1 d . . . . .
H4 H 0.740326 0.152507 0.217751 0.040 Uiso 1 1 calc R U . . .
C11 C 0.9144(3) 0.1328(3) 0.17564(15) 0.0376(7) Uani 1 1 d . . . . .
H5 H 0.974116 0.136651 0.212869 0.045 Uiso 1 1 calc R U . . .
C12 C 0.9685(3) 0.1198(3) 0.11897(15) 0.0359(7) Uani 1 1 d . . . . .
C13 C 0.8775(3) 0.1081(3) 0.06466(14) 0.0335(7) Uani 1 1 d . . . . .
H6 H 0.912862 0.097773 0.025657 0.040 Uiso 1 1 calc R U . . .
C14 C 0.7364(3) 0.1110(3) 0.06591(13) 0.0304(6) Uani 1 1 d . . . . .
H7 H 0.675201 0.100604 0.028305 0.036 Uiso 1 1 calc R U . . .
C15 C 1.1218(4) 0.1180(4) 0.11706(17) 0.0445(8) Uani 1 1 d . . . . .
H8 H 1.165159 0.197113 0.106676 0.067 Uiso 1 1 calc R U . . .
H9 H 1.133968 0.042094 0.085132 0.067 Uiso 1 1 calc R U . . .
H10 H 1.166040 0.113611 0.158122 0.067 Uiso 1 1 calc R U . . .
C16 C 0.7236(3) 0.5479(3) 0.07189(12) 0.0261(6) Uani 1 1 d . . . . .
C17 C 0.6532(3) 0.6507(3) 0.09022(13) 0.0320(7) Uani 1 1 d . . . . .
H11 H 0.587068 0.645459 0.118621 0.038 Uiso 1 1 calc R U . . .
C18 C 0.6783(3) 0.7617(3) 0.06746(14) 0.0334(7) Uani 1 1 d . . . . .
H12 H 0.631058 0.832283 0.080916 0.040 Uiso 1 1 calc R U . . .
C19 C 0.7722(4) 0.7681(3) 0.02536(15) 0.0385(8) Uani 1 1 d . . . . .
H13 H 0.788554 0.842749 0.009141 0.046 Uiso 1 1 calc R U . . .
C20 C 0.8427(3) 0.6662(3) 0.00658(14) 0.0370(7) Uani 1 1 d . . . . .
H14 H 0.908377 0.671794 -0.022011 0.044 Uiso 1 1 calc R U . . .
C21 C 0.8183(3) 0.5562(3) 0.02924(12) 0.0284(6) Uani 1 1 d . . . . .
H15 H 0.866141 0.486061 0.015660 0.034 Uiso 1 1 calc R U . . .
C22 C 0.9459(3) 0.6051(3) 0.18875(12) 0.0272(6) Uani 1 1 d . . . . .
C23 C 1.0365(3) 0.5302(3) 0.15922(13) 0.0295(6) Uani 1 1 d . . . . .
H16 H 1.022551 0.439608 0.156469 0.035 Uiso 1 1 calc R U . . .
C24 C 1.1466(3) 0.5853(3) 0.13380(13) 0.0317(7) Uani 1 1 d . . . . .
H17 H 1.208183 0.532283 0.114912 0.038 Uiso 1 1 calc R U . . .
C25 C 1.1687(3) 0.7165(3) 0.13533(14) 0.0345(7) Uani 1 1 d . . . . .
C26 C 1.0786(3) 0.7921(3) 0.16578(16) 0.0379(7) Uani 1 1 d . . . . .
H18 H 1.092196 0.882504 0.168070 0.045 Uiso 1 1 calc R U . . .
C27 C 0.9704(3) 0.7383(3) 0.19256(14) 0.0332(7) Uani 1 1 d . . . . .
H19 H 0.912159 0.792259 0.213703 0.040 Uiso 1 1 calc R U . . .
C28 C 1.2843(4) 0.7768(4) 0.10509(17) 0.0457(8) Uani 1 1 d . . . . .
H20 H 1.351709 0.717791 0.096810 0.069 Uiso 1 1 calc R U . . .
H21 H 1.331242 0.859144 0.133319 0.069 Uiso 1 1 calc R U . . .
H22 H 1.244952 0.792545 0.065531 0.069 Uiso 1 1 calc R U . . .
C29 C 0.9187(3) 0.6569(3) 0.32449(13) 0.0319(7) Uani 1 1 d . . . . .
C30 C 0.8884(4) 0.7712(3) 0.36017(15) 0.0390(7) Uani 1 1 d . . . . .
H47 H 0.798290 0.792812 0.353039 0.047 Uiso 1 1 calc R U . . .
C31 C 0.9879(4) 0.8539(3) 0.40599(16) 0.0473(9) Uani 1 1 d . . . . .
H48 H 0.965321 0.931096 0.430517 0.057 Uiso 1 1 calc R U . . .
C32 C 1.1194(4) 0.8250(4) 0.41620(16) 0.0481(9) Uani 1 1 d . . . . .
C33 C 1.1523(4) 0.7129(4) 0.38007(17) 0.0546(10) Uani 1 1 d . . . . .
H49 H 1.243440 0.693115 0.386299 0.066 Uiso 1 1 calc R U . . .
C34 C 1.0516(4) 0.6297(4) 0.33480(16) 0.0466(9) Uani 1 1 d . . . . .
H50 H 1.074369 0.552570 0.310380 0.056 Uiso 1 1 calc R U . . .
C35 C 1.2218(5) 0.9116(5) 0.4672(2) 0.0666(12) Uani 1 1 d . . . . .
F1 F 1.2065(4) 1.0343(3) 0.47923(19) 0.1365(16) Uani 1 1 d . U . . .
F2 F 1.2138(5) 0.8841(4) 0.52103(14) 0.1363(16) Uani 1 1 d . U . . .
F3 F 1.3512(4) 0.9131(4) 0.45711(18) 0.1289(13) Uani 1 1 d . U . . .
C36 C 0.4497(3) 0.3643(3) 0.27286(13) 0.0311(7) Uani 1 1 d . . . . .
C37 C 0.3250(3) 0.3934(3) 0.24842(14) 0.0360(7) Uani 1 1 d . . . . .
H23 H 0.325865 0.444876 0.218690 0.043 Uiso 1 1 calc R U . . .
C38 C 0.1997(4) 0.3487(3) 0.26662(15) 0.0406(8) Uani 1 1 d . . . . .
H24 H 0.115300 0.369462 0.249595 0.049 Uiso 1 1 calc R U . . .
C39 C 0.1984(3) 0.2728(3) 0.31023(15) 0.0408(8) Uani 1 1 d . . . . .
C40 C 0.3201(4) 0.2401(3) 0.33386(14) 0.0404(8) Uani 1 1 d . . . . .
H25 H 0.318569 0.185336 0.362103 0.048 Uiso 1 1 calc R U . . .
C41 C 0.4455(3) 0.2881(3) 0.31597(13) 0.0343(7) Uani 1 1 d . . . . .
H26 H 0.529950 0.268440 0.333590 0.041 Uiso 1 1 calc R U . . .
O3 O 0.0677(3) 0.2349(3) 0.32518(12) 0.0597(7) Uani 1 1 d . . . . .
C43 C 0.0581(5) 0.1468(6) 0.3649(3) 0.0907(18) Uani 1 1 d . . . . .
H29 H 0.089708 0.066876 0.344821 0.136 Uiso 1 1 calc R U . . .
H30 H -0.038875 0.126409 0.372114 0.136 Uiso 1 1 calc R U . . .
H31 H 0.116945 0.186742 0.405143 0.136 Uiso 1 1 calc R U . . .
C44 C 0.6665(7) 0.5440(6) 0.3641(3) 0.040(2) Uani 0.568(10) 1 d D . P A 1
C45 C 0.7487(9) 0.5029(7) 0.4083(2) 0.046(2) Uani 0.568(10) 1 d D . P A 1
H33 H 0.815459 0.450001 0.395229 0.055 Uiso 0.568(10) 1 calc R U P A 1
C46 C 0.7334(10) 0.5393(10) 0.4717(3) 0.060(3) Uani 0.568(10) 1 d D . P A 1
C47 C 0.6358(10) 0.6166(11) 0.4896(3) 0.066(3) Uani 0.568(10) 1 d D . P A 1
H34 H 0.624181 0.640988 0.532570 0.079 Uiso 0.568(10) 1 calc R U P A 1
C48 C 0.5546(9) 0.6592(9) 0.4461(3) 0.062(3) Uani 0.568(10) 1 d D . P A 1
H35 H 0.491138 0.715579 0.459519 0.075 Uiso 0.568(10) 1 calc R U P A 1
C49 C 0.5662(8) 0.6190(9) 0.3822(3) 0.046(2) Uani 0.568(10) 1 d D . P A 1
H36 H 0.506462 0.642756 0.351680 0.055 Uiso 0.568(10) 1 calc R U P A 1
C50 C 0.8234(11) 0.4952(12) 0.5186(4) 0.112(4) Uani 0.568(10) 1 d D . P A 1
H37 H 0.901756 0.564764 0.538481 0.168 Uiso 0.568(10) 1 calc R U P A 1
H38 H 0.858969 0.418367 0.497518 0.168 Uiso 0.568(10) 1 calc R U P A 1
H39 H 0.768379 0.473658 0.550697 0.168 Uiso 0.568(10) 1 calc R U P A 1
C51 C 0.6934(8) 0.5183(7) 0.3667(3) 0.038(3) Uani 0.432(10) 1 d D . P A 2
C52 C 0.6075(9) 0.5958(9) 0.3980(3) 0.038(3) Uani 0.432(10) 1 d D . P A 2
H40 H 0.547283 0.635941 0.375050 0.046 Uiso 0.432(10) 1 calc R U P A 2
C53 C 0.6088(11) 0.6152(11) 0.4624(3) 0.047(3) Uani 0.432(10) 1 d D . P A 2
C54 C 0.6961(12) 0.5552(12) 0.4953(3) 0.058(4) Uani 0.432(10) 1 d D . P A 2
H41 H 0.697086 0.567834 0.539307 0.069 Uiso 0.432(10) 1 calc R U P A 2
C55 C 0.7817(11) 0.4771(11) 0.4650(4) 0.057(3) Uani 0.432(10) 1 d D . P A 2
H42 H 0.841638 0.437069 0.488092 0.069 Uiso 0.432(10) 1 calc R U P A 2
C56 C 0.7797(12) 0.4572(11) 0.3996(3) 0.044(3) Uani 0.432(10) 1 d D . P A 2
H43 H 0.836985 0.402429 0.378288 0.053 Uiso 0.432(10) 1 calc R U P A 2
C57 C 0.5148(11) 0.6997(11) 0.4949(4) 0.076(4) Uani 0.432(10) 1 d D . P A 2
H44 H 0.481299 0.664542 0.528946 0.115 Uiso 0.432(10) 1 calc R U P A 2
H45 H 0.435198 0.701870 0.464739 0.115 Uiso 0.432(10) 1 calc R U P A 2
H46 H 0.566693 0.787811 0.512121 0.115 Uiso 0.432(10) 1 calc R U P A 2
C58 C 0.5158(4) 0.9415(4) 0.28245(16) 0.0510(9) Uani 1 1 d . . . . .
H32 H 0.497830 1.010178 0.260264 0.061 Uiso 1 1 calc R U . . .
Cl1 Cl 0.61156(16) 0.84064(17) 0.23798(6) 0.0976(5) Uani 1 1 d . . . . .
Cl2 Cl 0.35591(14) 0.85862(16) 0.29086(7) 0.0940(5) Uani 1 1 d . . . . .
Cl3 Cl 0.61085(12) 1.01770(11) 0.35588(5) 0.0681(3) Uani 1 1 d . . . . .

loop_
_atom_site_aniso_label
_atom_site_aniso_U_11
_atom_site_aniso_U_22
_atom_site_aniso_U_33
_atom_site_aniso_U_23
_atom_site_aniso_U_13
_atom_site_aniso_U_12
N1 0.0297(13) 0.0280(12) 0.0194(11) 0.0044(9) 0.0027(9) -0.0024(10)
C1 0.0323(16) 0.0302(15) 0.0207(13) 0.0079(11) 0.0011(11) -0.0023(12)
C2 0.0288(15) 0.0262(14) 0.0196(13) 0.0051(11) 0.0026(11) 0.0019(11)
C3 0.0305(15) 0.0245(14) 0.0206(13) 0.0071(11) 0.0036(11) 0.0027(11)
C4 0.0320(16) 0.0249(14) 0.0220(14) 0.0056(11) 0.0020(11) 0.0022(12)
C5 0.0381(17) 0.0290(15) 0.0224(14) 0.0049(12) 0.0022(12) -0.0004(13)
C6 0.0426(18) 0.0327(16) 0.0217(14) 0.0033(12) 0.0048(13) -0.0042(13)
C7 0.0337(16) 0.0286(15) 0.0232(14) 0.0062(11) 0.0061(12) -0.0003(12)
C8 0.0282(15) 0.0257(14) 0.0222(13) 0.0050(11) 0.0014(11) 0.0016(11)
S1 0.0267(4) 0.0262(4) 0.0221(3) 0.0041(3) 0.0026(3) -0.0033(3)
O1 0.0337(11) 0.0287(10) 0.0275(10) 0.0079(8) 0.0069(8) -0.0026(8)
O2 0.0319(11) 0.0325(11) 0.0263(10) 0.0020(8) 0.0006(8) -0.0048(9)
C9 0.0297(15) 0.0246(14) 0.0275(14) 0.0048(11) 0.0044(12) -0.0007(12)
C10 0.0336(16) 0.0389(17) 0.0256(15) 0.0084(12) 0.0039(12) 0.0002(13)
C11 0.0328(17) 0.0451(18) 0.0339(16) 0.0124(14) 0.0006(13) 0.0017(14)
C12 0.0347(17) 0.0320(16) 0.0413(17) 0.0102(13) 0.0070(14) 0.0033(13)
C13 0.0393(18) 0.0280(15) 0.0331(16) 0.0053(12) 0.0132(13) 0.0036(13)
C14 0.0393(17) 0.0244(14) 0.0248(14) 0.0030(11) 0.0043(12) 0.0017(12)
C15 0.0368(18) 0.049(2) 0.052(2) 0.0167(16) 0.0123(15) 0.0091(15)
C16 0.0301(15) 0.0265(14) 0.0190(13) 0.0051(11) -0.0009(11) -0.0004(12)
C17 0.0382(17) 0.0323(16) 0.0248(14) 0.0065(12) 0.0048(12) 0.0037(13)
C18 0.0423(18) 0.0254(15) 0.0295(15) 0.0038(12) -0.0024(13) 0.0062(13)
C19 0.052(2) 0.0268(15) 0.0332(16) 0.0112(13) -0.0038(14) -0.0052(14)
C20 0.0428(18) 0.0383(17) 0.0289(15) 0.0121(13) 0.0070(13) -0.0041(14)
C21 0.0339(16) 0.0288(15) 0.0215(13) 0.0051(11) 0.0056(12) 0.0027(12)
C22 0.0279(15) 0.0299(15) 0.0199(13) 0.0046(11) -0.0021(11) -0.0017(12)
C23 0.0346(16) 0.0279(15) 0.0242(14) 0.0065(11) -0.0008(12) 0.0026(12)
C24 0.0305(16) 0.0387(17) 0.0253(14) 0.0075(12) 0.0025(12) 0.0050(13)
C25 0.0290(16) 0.0403(17) 0.0313(15) 0.0102(13) 0.0004(12) -0.0036(13)
C26 0.0383(18) 0.0289(16) 0.0446(18) 0.0107(13) 0.0072(14) -0.0042(13)
C27 0.0324(16) 0.0315(16) 0.0336(16) 0.0056(12) 0.0054(13) 0.0017(13)
C28 0.0391(19) 0.050(2) 0.048(2) 0.0154(16) 0.0112(16) -0.0026(16)
C29 0.0364(17) 0.0352(16) 0.0196(14) 0.0054(12) 0.0011(12) -0.0045(13)
C30 0.0410(18) 0.0374(17) 0.0338(17) 0.0041(13) 0.0014(14) 0.0001(14)
C31 0.061(2) 0.0365(18) 0.0352(18) -0.0019(14) 0.0043(16) -0.0031(16)
C32 0.050(2) 0.050(2) 0.0325(17) 0.0005(15) -0.0028(15) -0.0064(17)
C33 0.041(2) 0.069(3) 0.043(2) 0.0018(18) -0.0087(16) 0.0021(18)
C34 0.050(2) 0.047(2) 0.0333(17) -0.0031(15) -0.0033(15) 0.0069(17)
C35 0.062(3) 0.070(3) 0.050(2) -0.007(2) -0.006(2) -0.001(2)
F1 0.147(3) 0.074(2) 0.134(3) -0.029(2) -0.065(3) -0.015(2)
F2 0.163(3) 0.153(3) 0.0503(17) 0.0109(19) -0.0477(19) -0.047(3)
F3 0.0746(18) 0.143(2) 0.117(2) -0.0453(18) -0.0021(16) -0.0184(17)
C36 0.0383(17) 0.0290(15) 0.0220(14) 0.0004(11) 0.0074(12) -0.0010(13)
C37 0.0438(19) 0.0323(16) 0.0328(16) 0.0089(13) 0.0100(14) 0.0052(14)
C38 0.0369(18) 0.0441(19) 0.0390(18) 0.0063(15) 0.0082(14) 0.0054(15)
C39 0.0376(18) 0.052(2) 0.0289(16) 0.0071(14) 0.0119(14) -0.0043(15)
C40 0.048(2) 0.0454(19) 0.0241(15) 0.0092(13) 0.0082(14) -0.0067(15)
C41 0.0385(17) 0.0376(17) 0.0234(14) 0.0056(12) 0.0048(12) -0.0025(13)
O3 0.0422(14) 0.090(2) 0.0476(15) 0.0266(14) 0.0142(12) -0.0077(14)
C43 0.058(3) 0.144(5) 0.079(3) 0.067(3) 0.016(2) -0.023(3)
C44 0.047(4) 0.039(4) 0.025(5) 0.006(4) 0.001(4) -0.013(4)
C45 0.063(5) 0.044(6) 0.022(4) 0.001(3) 0.007(4) -0.006(4)
C46 0.074(8) 0.079(7) 0.021(5) 0.011(5) 0.001(4) -0.003(5)
C47 0.076(8) 0.094(8) 0.018(5) 0.002(6) 0.014(5) -0.006(6)
C48 0.054(6) 0.084(7) 0.037(5) -0.006(4) 0.012(4) 0.000(4)
C49 0.039(5) 0.063(5) 0.025(4) -0.002(3) -0.001(3) 0.002(4)
C50 0.135(10) 0.168(12) 0.043(5) 0.053(6) -0.007(5) 0.031(8)
C51 0.051(6) 0.038(5) 0.015(7) -0.002(4) 0.008(5) -0.014(5)
C52 0.032(6) 0.058(6) 0.012(4) -0.004(4) -0.003(4) -0.008(4)
C53 0.051(8) 0.069(7) 0.014(6) 0.001(6) 0.009(6) -0.004(5)
C54 0.068(9) 0.077(9) 0.021(6) 0.003(6) 0.009(5) 0.001(6)
C55 0.073(8) 0.072(8) 0.032(5) 0.023(5) 0.008(5) 0.009(6)
C56 0.062(7) 0.043(7) 0.021(5) 0.004(4) 0.007(4) -0.005(5)
C57 0.076(8) 0.097(9) 0.040(6) -0.016(5) 0.018(5) 0.011(6)
C58 0.051(2) 0.068(2) 0.0342(18) 0.0137(17) -0.0003(16) 0.0141(19)
Cl1 0.1050(10) 0.1392(13) 0.0487(6) -0.0041(7) 0.0055(6) 0.0686(10)
Cl2 0.0683(8) 0.1190(12) 0.0810(9) 0.0184(8) 0.0051(7) -0.0162(8)
Cl3 0.0736(7) 0.0718(7) 0.0486(6) 0.0005(5) -0.0197(5) 0.0204(6)

loop_
_atom_type_symbol
_atom_type_description
_atom_type_scat_dispersion_real
_atom_type_scat_dispersion_imag
_atom_type_scat_source
C C 0.0033 0.0016 'International Tables Vol C Tables 4.2.6.8 and 6.1.1.4'
H H 0.0000 0.0000 'International Tables Vol C Tables 4.2.6.8 and 6.1.1.4'
N N 0.0061 0.0033 'International Tables Vol C Tables 4.2.6.8 and 6.1.1.4'
O O 0.0106 0.0060 'International Tables Vol C Tables 4.2.6.8 and 6.1.1.4'
F F 0.0171 0.0103 'International Tables Vol C Tables 4.2.6.8 and 6.1.1.4'
S S 0.1246 0.1234 'International Tables Vol C Tables 4.2.6.8 and 6.1.1.4'
Cl Cl 0.1484 0.1585 'International Tables Vol C Tables 4.2.6.8 and 6.1.1.4'

loop_
_geom_angle_atom_site_label_1
_geom_angle_atom_site_label_2
_geom_angle_atom_site_label_3
_geom_angle
C8 N1 C1 104.4(2)
C8 N1 S1 115.95(18)
C1 N1 S1 114.07(18)
N1 C1 C2 106.7(2)
N1 C1 H1 110.4
C2 C1 H1 110.4
N1 C1 H2 110.4
C2 C1 H2 110.4
H1 C1 H2 108.6
C16 C2 C3 114.3(2)
C16 C2 C1 112.4(2)
C3 C2 C1 101.3(2)
C16 C2 H3 109.5
C3 C2 H3 109.5
C1 C2 H3 109.5
C4 C3 C8 121.0(2)
C4 C3 C2 128.4(2)
C8 C3 C2 110.5(2)
C3 C4 C5 117.7(3)
C3 C4 C22 119.2(2)
C5 C4 C22 123.1(3)
C4 C5 C6 120.7(3)
C4 C5 C29 119.8(3)
C6 C5 C29 119.5(2)
C7 C6 C5 121.0(2)
C7 C6 C44 119.1(3)
C5 C6 C44 119.2(3)
C7 C6 C51 122.1(3)
C5 C6 C51 116.3(3)
C8 C7 C6 116.7(3)
C8 C7 C36 121.8(3)
C6 C7 C36 121.3(2)
C3 C8 C7 122.5(3)
C3 C8 N1 110.8(2)
C7 C8 N1 126.6(2)
O2 S1 O1 119.92(12)
O2 S1 N1 105.95(12)
O1 S1 N1 107.02(12)
O2 S1 C9 108.99(13)
O1 S1 C9 108.02(13)
N1 S1 C9 106.13(13)
C10 C9 C14 120.7(3)
C10 C9 S1 119.4(2)
C14 C9 S1 119.7(2)
C11 C10 C9 119.6(3)
C11 C10 H4 120.2
C9 C10 H4 120.2
C10 C11 C12 121.1(3)
C10 C11 H5 119.5
C12 C11 H5 119.5
C13 C12 C11 118.3(3)
C13 C12 C15 121.3(3)
C11 C12 C15 120.4(3)
C14 C13 C12 121.8(3)
C14 C13 H6 119.1
C12 C13 H6 119.1
C13 C14 C9 118.4(3)
C13 C14 H7 120.8
C9 C14 H7 120.8
C12 C15 H8 109.5
C12 C15 H9 109.5
H8 C15 H9 109.5
C12 C15 H10 109.5
H8 C15 H10 109.5
H9 C15 H10 109.5
C17 C16 C21 118.8(3)
C17 C16 C2 120.5(3)
C21 C16 C2 120.7(3)
C16 C17 C18 120.8(3)
C16 C17 H11 119.6
C18 C17 H11 119.6
C19 C18 C17 119.5(3)
C19 C18 H12 120.3
C17 C18 H12 120.3
C18 C19 C20 120.2(3)
C18 C19 H13 119.9
C20 C19 H13 119.9
C19 C20 C21 120.4(3)
C19 C20 H14 119.8
C21 C20 H14 119.8
C20 C21 C16 120.2(3)
C20 C21 H15 119.9
C16 C21 H15 119.9
C23 C22 C27 117.9(3)
C23 C22 C4 120.3(3)
C27 C22 C4 121.7(3)
C24 C23 C22 121.1(3)
C24 C23 H16 119.4
C22 C23 H16 119.4
C23 C24 C25 121.4(3)
C23 C24 H17 119.3
C25 C24 H17 119.3
C24 C25 C26 117.4(3)
C24 C25 C28 121.9(3)
C26 C25 C28 120.6(3)
C27 C26 C25 121.5(3)
C27 C26 H18 119.2
C25 C26 H18 119.2
C26 C27 C22 120.5(3)
C26 C27 H19 119.7
C22 C27 H19 119.7
C25 C28 H20 109.5
C25 C28 H21 109.5
H20 C28 H21 109.5
C25 C28 H22 109.5
H20 C28 H22 109.5
H21 C28 H22 109.5
C34 C29 C30 118.3(3)
C34 C29 C5 121.1(3)
C30 C29 C5 120.5(3)
C31 C30 C29 120.7(3)
C31 C30 H47 119.7
C29 C30 H47 119.7
C32 C31 C30 120.3(3)
C32 C31 H48 119.8
C30 C31 H48 119.8
C31 C32 C33 119.7(3)
C31 C32 C35 119.3(4)
C33 C32 C35 120.9(4)
C32 C33 C34 119.7(4)
C32 C33 H49 120.2
C34 C33 H49 120.2
C29 C34 C33 121.3(3)
C29 C34 H50 119.4
C33 C34 H50 119.4
F2 C35 F3 106.7(5)
F2 C35 F1 102.5(4)
F3 C35 F1 104.7(4)
F2 C35 C32 113.3(4)
F3 C35 C32 114.1(4)
F1 C35 C32 114.5(4)
C37 C36 C41 118.3(3)
C37 C36 C7 118.9(3)
C41 C36 C7 122.8(3)
C38 C37 C36 121.2(3)
C38 C37 H23 119.4
C36 C37 H23 119.4
C37 C38 C39 119.4(3)
C37 C38 H24 120.3
C39 C38 H24 120.3
C40 C39 O3 125.4(3)
C40 C39 C38 120.4(3)
O3 C39 C38 114.2(3)
C39 C40 C41 119.3(3)
C39 C40 H25 120.3
C41 C40 H25 120.3
C36 C41 C40 121.3(3)
C36 C41 H26 119.3
C40 C41 H26 119.3
C39 O3 C43 116.6(3)
O3 C43 H29 109.5
O3 C43 H30 109.5
H29 C43 H30 109.5
O3 C43 H31 109.5
H29 C43 H31 109.5
H30 C43 H31 109.5
C49 C44 C45 120.6(5)
C49 C44 C6 121.6(6)
C45 C44 C6 117.7(6)
C44 C45 C46 120.2(6)
C44 C45 H33 119.9
C46 C45 H33 119.9
C47 C46 C45 118.9(5)
C47 C46 C50 121.5(6)
C45 C46 C50 119.6(6)
C46 C47 C48 121.3(5)
C46 C47 H34 119.3
C48 C47 H34 119.3
C47 C48 C49 119.9(5)
C47 C48 H35 120.1
C49 C48 H35 120.1
C44 C49 C48 118.9(5)
C44 C49 H36 120.5
C48 C49 H36 120.5
C46 C50 H37 109.5
C46 C50 H38 109.5
H37 C50 H38 109.5
C46 C50 H39 109.5
H37 C50 H39 109.5
H38 C50 H39 109.5
C52 C51 C56 120.0(5)
C52 C51 C6 118.2(6)
C56 C51 C6 121.7(6)
C51 C52 C53 120.7(6)
C51 C52 H40 119.6
C53 C52 H40 119.6
C54 C53 C52 119.2(5)
C54 C53 C57 121.3(6)
C52 C53 C57 119.5(6)
C55 C54 C53 120.9(6)
C55 C54 H41 119.6
C53 C54 H41 119.6
C54 C55 C56 119.8(6)
C54 C55 H42 120.1
C56 C55 H42 120.1
C51 C56 C55 119.3(6)
C51 C56 H43 120.3
C55 C56 H43 120.3
C53 C57 H44 109.5
C53 C57 H45 109.5
H44 C57 H45 109.5
C53 C57 H46 109.5
H44 C57 H46 109.5
H45 C57 H46 109.5
Cl1 C58 Cl2 112.1(2)
Cl1 C58 Cl3 110.4(2)
Cl2 C58 Cl3 110.4(2)
Cl1 C58 H32 108.0
Cl2 C58 H32 108.0
Cl3 C58 H32 108.0

loop_
_geom_bond_atom_site_label_1
_geom_bond_atom_site_label_2
_geom_bond_distance
N1 C8 1.456(3)
N1 C1 1.502(3)
N1 S1 1.676(2)
C1 C2 1.549(4)
C1 H1 0.9900
C1 H2 0.9900
C2 C16 1.518(4)
C2 C3 1.524(4)
C2 H3 1.0000
C3 C4 1.391(4)
C3 C8 1.392(4)
C4 C5 1.409(4)
C4 C22 1.493(4)
C5 C6 1.416(4)
C5 C29 1.503(4)
C6 C7 1.407(4)
C6 C44 1.507(6)
C6 C51 1.519(6)
C7 C8 1.395(4)
C7 C36 1.494(4)
S1 O2 1.430(2)
S1 O1 1.431(2)
S1 C9 1.763(3)
C9 C10 1.385(4)
C9 C14 1.402(4)
C10 C11 1.384(4)
C10 H4 0.9500
C11 C12 1.394(4)
C11 H5 0.9500
C12 C13 1.392(5)
C12 C15 1.508(5)
C13 C14 1.388(4)
C13 H6 0.9500
C14 H7 0.9500
C15 H8 0.9800
C15 H9 0.9800
C15 H10 0.9800
C16 C17 1.389(4)
C16 C21 1.394(4)
C17 C18 1.396(4)
C17 H11 0.9500
C18 C19 1.377(5)
C18 H12 0.9500
C19 C20 1.383(5)
C19 H13 0.9500
C20 C21 1.385(4)
C20 H14 0.9500
C21 H15 0.9500
C22 C23 1.393(4)
C22 C27 1.399(4)
C23 C24 1.385(4)
C23 H16 0.9500
C24 C25 1.387(4)
C24 H17 0.9500
C25 C26 1.402(5)
C25 C28 1.511(4)
C26 C27 1.383(4)
C26 H18 0.9500
C27 H19 0.9500
C28 H20 0.9800
C28 H21 0.9800
C28 H22 0.9800
C29 C34 1.381(5)
C29 C30 1.390(4)
C30 C31 1.384(5)
C30 H47 0.9500
C31 C32 1.375(6)
C31 H48 0.9500
C32 C33 1.384(6)
C32 C35 1.475(5)
C33 C34 1.385(5)
C33 H49 0.9500
C34 H50 0.9500
C35 F2 1.296(6)
C35 F3 1.306(6)
C35 F1 1.318(6)
C36 C37 1.390(5)
C36 C41 1.390(4)
C37 C38 1.383(5)
C37 H23 0.9500
C38 C39 1.397(5)
C38 H24 0.9500
C39 C40 1.375(5)
C39 O3 1.381(4)
C40 C41 1.392(4)
C40 H25 0.9500
C41 H26 0.9500
O3 C43 1.430(5)
C43 H29 0.9800
C43 H30 0.9800
C43 H31 0.9800
C44 C49 1.389(7)
C44 C45 1.390(7)
C45 C46 1.396(7)
C45 H33 0.9500
C46 C47 1.382(7)
C46 C50 1.496(7)
C47 C48 1.384(7)
C47 H34 0.9500
C48 C49 1.402(7)
C48 H35 0.9500
C49 H36 0.9500
C50 H37 0.9800
C50 H38 0.9800
C50 H39 0.9800
C51 C52 1.388(7)
C51 C56 1.388(8)
C52 C53 1.391(7)
C52 H40 0.9500
C53 C54 1.385(8)
C53 C57 1.503(7)
C54 C55 1.383(7)
C54 H41 0.9500
C55 C56 1.409(7)
C55 H42 0.9500
C56 H43 0.9500
C57 H44 0.9800
C57 H45 0.9800
C57 H46 0.9800
C58 Cl1 1.734(4)
C58 Cl2 1.735(4)
C58 Cl3 1.747(4)
C58 H32 1.0000

loop_
_geom_torsion_atom_site_label_1
_geom_torsion_atom_site_label_2
_geom_torsion_atom_site_label_3
_geom_torsion_atom_site_label_4
_geom_torsion
C8 N1 C1 C2 25.5(3)
S1 N1 C1 C2 -102.1(2)
N1 C1 C2 C16 -143.9(2)
N1 C1 C2 C3 -21.5(3)
C16 C2 C3 C4 -46.3(4)
C1 C2 C3 C4 -167.4(3)
C16 C2 C3 C8 131.0(3)
C1 C2 C3 C8 9.9(3)
C8 C3 C4 C5 -3.4(4)
C2 C3 C4 C5 173.6(3)
C8 C3 C4 C22 177.2(3)
C2 C3 C4 C22 -5.7(4)
C3 C4 C5 C6 0.4(4)
C22 C4 C5 C6 179.7(3)
C3 C4 C5 C29 -178.0(3)
C22 C4 C5 C29 1.4(4)
C4 C5 C6 C7 0.2(5)
C29 C5 C6 C7 178.6(3)
C4 C5 C6 C44 -170.7(4)
C29 C5 C6 C44 7.6(6)
C4 C5 C6 C51 171.7(5)
C29 C5 C6 C51 -10.0(6)
C5 C6 C7 C8 2.2(4)
C44 C6 C7 C8 173.1(4)
C51 C6 C7 C8 -168.8(5)
C5 C6 C7 C36 -173.4(3)
C44 C6 C7 C36 -2.4(5)
C51 C6 C7 C36 15.6(6)
C4 C3 C8 C7 6.1(4)
C2 C3 C8 C7 -171.4(3)
C4 C3 C8 N1 -176.5(2)
C2 C3 C8 N1 5.9(3)
C6 C7 C8 C3 -5.3(4)
C36 C7 C8 C3 170.2(3)
C6 C7 C8 N1 177.8(3)
C36 C7 C8 N1 -6.7(5)
C1 N1 C8 C3 -19.7(3)
S1 N1 C8 C3 106.7(2)
C1 N1 C8 C7 157.5(3)
S1 N1 C8 C7 -76.1(3)
C8 N1 S1 O2 -171.69(19)
C1 N1 S1 O2 -50.3(2)
C8 N1 S1 O1 59.3(2)
C1 N1 S1 O1 -179.33(18)
C8 N1 S1 C9 -55.9(2)
C1 N1 S1 C9 65.5(2)
O2 S1 C9 C10 -157.1(2)
O1 S1 C9 C10 -25.3(3)
N1 S1 C9 C10 89.2(3)
O2 S1 C9 C14 26.6(3)
O1 S1 C9 C14 158.4(2)
N1 S1 C9 C14 -87.1(2)
C14 C9 C10 C11 0.3(4)
S1 C9 C10 C11 -176.0(2)
C9 C10 C11 C12 2.5(5)
C10 C11 C12 C13 -3.0(5)
C10 C11 C12 C15 177.2(3)
C11 C12 C13 C14 1.0(5)
C15 C12 C13 C14 -179.3(3)
C12 C13 C14 C9 1.7(4)
C10 C9 C14 C13 -2.3(4)
S1 C9 C14 C13 173.9(2)
C3 C2 C16 C17 -52.8(4)
C1 C2 C16 C17 61.9(3)
C3 C2 C16 C21 126.6(3)
C1 C2 C16 C21 -118.7(3)
C21 C16 C17 C18 -1.3(4)
C2 C16 C17 C18 178.1(3)
C16 C17 C18 C19 1.3(4)
C17 C18 C19 C20 -1.1(5)
C18 C19 C20 C21 0.9(5)
C19 C20 C21 C16 -0.9(5)
C17 C16 C21 C20 1.1(4)
C2 C16 C21 C20 -178.3(3)
C3 C4 C22 C23 -66.2(4)
C5 C4 C22 C23 114.5(3)
C3 C4 C22 C27 110.6(3)
C5 C4 C22 C27 -68.7(4)
C27 C22 C23 C24 -0.7(4)
C4 C22 C23 C24 176.3(3)
C22 C23 C24 C25 -1.7(4)
C23 C24 C25 C26 2.4(4)
C23 C24 C25 C28 -177.1(3)
C24 C25 C26 C27 -0.9(5)
C28 C25 C26 C27 178.6(3)
C25 C26 C27 C22 -1.4(5)
C23 C22 C27 C26 2.1(4)
C4 C22 C27 C26 -174.8(3)
C4 C5 C29 C34 -66.4(4)
C6 C5 C29 C34 115.2(4)
C4 C5 C29 C30 114.5(3)
C6 C5 C29 C30 -63.8(4)
C34 C29 C30 C31 -1.7(5)
C5 C29 C30 C31 177.4(3)
C29 C30 C31 C32 1.0(5)
C30 C31 C32 C33 0.5(6)
C30 C31 C32 C35 -177.3(4)
C31 C32 C33 C34 -1.2(6)
C35 C32 C33 C34 176.4(4)
C30 C29 C34 C33 0.9(5)
C5 C29 C34 C33 -178.2(3)
C32 C33 C34 C29 0.6(6)
C31 C32 C35 F2 86.6(6)
C33 C32 C35 F2 -91.1(5)
C31 C32 C35 F3 -151.1(4)
C33 C32 C35 F3 31.2(6)
C31 C32 C35 F1 -30.5(6)
C33 C32 C35 F1 151.8(5)
C8 C7 C36 C37 -57.1(4)
C6 C7 C36 C37 118.2(3)
C8 C7 C36 C41 124.3(3)
C6 C7 C36 C41 -60.4(4)
C41 C36 C37 C38 0.4(4)
C7 C36 C37 C38 -178.2(3)
C36 C37 C38 C39 -0.1(5)
C37 C38 C39 C40 -1.5(5)
C37 C38 C39 O3 179.4(3)
O3 C39 C40 C41 -178.3(3)
C38 C39 C40 C41 2.8(5)
C37 C36 C41 C40 0.9(4)
C7 C36 C41 C40 179.5(3)
C39 C40 C41 C36 -2.5(5)
C40 C39 O3 C43 -4.8(6)
C38 C39 O3 C43 174.2(4)
C7 C6 C44 C49 -65.5(6)
C5 C6 C44 C49 105.7(6)
C7 C6 C44 C45 113.9(5)
C5 C6 C44 C45 -74.9(6)
C49 C44 C45 C46 -1.4(10)
C6 C44 C45 C46 179.2(6)
C44 C45 C46 C47 -0.1(13)
C44 C45 C46 C50 -179.5(8)
C45 C46 C47 C48 -0.6(16)
C50 C46 C47 C48 178.7(11)
C46 C47 C48 C49 2.9(17)
C45 C44 C49 C48 3.7(11)
C6 C44 C49 C48 -176.9(7)
C47 C48 C49 C44 -4.4(15)
C7 C6 C51 C52 -79.1(6)
C5 C6 C51 C52 109.5(5)
C7 C6 C51 C56 100.8(7)
C5 C6 C51 C56 -70.6(7)
C56 C51 C52 C53 1.3(11)
C6 C51 C52 C53 -178.8(7)
C51 C52 C53 C54 -0.6(15)
C51 C52 C53 C57 179.9(8)
C52 C53 C54 C55 0.2(19)
C57 C53 C54 C55 179.7(11)
C53 C54 C55 C56 -0.5(19)
C52 C51 C56 C55 -1.5(13)
C6 C51 C56 C55 178.6(8)
C54 C55 C56 C51 1.2(17)
